data_7034234
loop_
_publ_author_name
'Osten, K. M.'
'Aluthge, D. C.'
'Mehrkhodavandi, P.'

_publ_section_title
;
 The effect of steric changes on the isoselectivity of dinuclear indium
 catalysts for lactide polymerization.
;
_journal_issue 13
_journal_name_full 'Dalton transactions (Cambridge, England : 2003)'
_journal_page_first 6126
_journal_page_last 6139
_journal_paper_doi 10.1039/c5dt00222b
_journal_volume 44
_journal_year 2015
_chemical_formula_moiety 'C68 H91 Cl3 In2 N4 O3, 1.5(C7 H8)'
_chemical_formula_sum 'C78.5 H103 Cl3 In2 N4 O3'
_chemical_formula_weight 1486.63
_chemical_name_systematic
;
 ?
;
_chemical_properties_physical 'Air-sensitive, Moisture-sensitive, Oxygen-sensitive'
_space_group_crystal_system monoclinic
_space_group_IT_number 14
_space_group_name_Hall '-P 2yn'
_space_group_name_H-M_alt 'P 1 21/n 1'
_symmetry_space_group_name_Hall '-P 2yn'
_symmetry_space_group_name_H-M 'P 1 21/n 1'
_atom_sites_solution_hydrogens geom
_atom_sites_solution_primary direct
_audit_creation_date 2014-06-17
_audit_creation_method
;
Olex2 1.2
(compiled 2014.05.21 svn.r2940 for OlexSys, GUI svn.r4846)
;
_audit_update_record
;
2015-01-16 deposited with the CCDC.
2015-01-28 downloaded from the CCDC.
;
_cell_angle_alpha 90
_cell_angle_beta 100.603(7)
_cell_angle_gamma 90
_cell_formula_units_Z 4
_cell_length_a 18.854(5)
_cell_length_b 11.886(4)
_cell_length_c 32.910(10)
_cell_measurement_reflns_used 9506
_cell_measurement_temperature 90
_cell_measurement_theta_max 30.51
_cell_measurement_theta_min 2.28
_cell_volume 7249(4)
_computing_cell_refinement 'SAINT v8.34A (Bruker, 2013)'
_computing_data_reduction 'SAINT v8.34A (Bruker, 2013)'
_computing_molecular_graphics 'Olex2 (Dolomanov et al., 2009)'
_computing_publication_material 'Olex2 (Dolomanov et al., 2009)'
_computing_structure_refinement 'ShelXL (Sheldrick, 2008)'
_computing_structure_solution 'SIR97 (Burla et al., 2007)'
_diffrn_ambient_temperature 90
_diffrn_measured_fraction_theta_full 1.000
_diffrn_measured_fraction_theta_max 0.994
_diffrn_measurement_device_type 'Bruker APEX-II CCD'
_diffrn_measurement_method '\f and \w scans'
_diffrn_radiation_type MoK\a
_diffrn_radiation_wavelength 0.71073
_diffrn_reflns_av_R_equivalents 0.0708
_diffrn_reflns_av_unetI/netI 0.0590
_diffrn_reflns_Laue_measured_fraction_full 1.000
_diffrn_reflns_Laue_measured_fraction_max 0.994
_diffrn_reflns_limit_h_max 20
_diffrn_reflns_limit_h_min -27
_diffrn_reflns_limit_k_max 16
_diffrn_reflns_limit_k_min -16
_diffrn_reflns_limit_l_max 47
_diffrn_reflns_limit_l_min -44
_diffrn_reflns_number 110250
_diffrn_reflns_point_group_measured_fraction_full 1.000
_diffrn_reflns_point_group_measured_fraction_max 0.994
_diffrn_reflns_theta_full 25.000
_diffrn_reflns_theta_max 30.596
_diffrn_reflns_theta_min 1.259
_diffrn_standards_number 0
_exptl_absorpt_coefficient_mu 0.797
_exptl_absorpt_correction_T_max 0.7461
_exptl_absorpt_correction_T_min 0.6469
_exptl_absorpt_correction_type multi-scan
_exptl_absorpt_process_details
;
SADABS-2012/1 (Bruker,2012) was used for absorption correction.
wR2(int) was 0.0785 before and 0.0697 after correction.
The Ratio of minimum to maximum transmission is 0.8670.
The \l/2 correction factor is 0.0015.
;
_exptl_crystal_colour colourless
_exptl_crystal_colour_primary colourless
_exptl_crystal_density_diffrn 1.362
_exptl_crystal_description Plates
_exptl_crystal_F_000 3100
_exptl_crystal_size_max 0.82
_exptl_crystal_size_mid 0.43
_exptl_crystal_size_min 0.29
_refine_diff_density_max 0.537
_refine_diff_density_min -0.829
_refine_diff_density_rms 0.106
_refine_ls_extinction_method none
_refine_ls_goodness_of_fit_ref 1.026
_refine_ls_hydrogen_treatment constr
_refine_ls_matrix_type full
_refine_ls_number_parameters 914
_refine_ls_number_reflns 22143
_refine_ls_number_restraints 909
_refine_ls_restrained_S_all 1.009
_refine_ls_R_factor_all 0.0554
_refine_ls_R_factor_gt 0.0353
_refine_ls_shift/su_max 0.004
_refine_ls_shift/su_mean 0.000
_refine_ls_structure_factor_coef Fsqd
_refine_ls_weighting_details 'w=1/[\s^2^(Fo^2^)+(0.0180P)^2^+3.7843P] where P=(Fo^2^+2Fc^2^)/3'
_refine_ls_weighting_scheme calc
_refine_ls_wR_factor_gt 0.0679
_refine_ls_wR_factor_ref 0.0750
_reflns_Friedel_coverage 0.000
_reflns_number_gt 17096
_reflns_number_total 22143
_reflns_threshold_expression 'I > 2\s(I)'
_cod_data_source_file c5dt00222b2.cif
_cod_data_source_block pm139
_cod_depositor_comments 'Adding full bibliography for 7034231--7034234.cif.'
_cod_original_formula_sum 'C78.50 H103 Cl3 In2 N4 O3'
_cod_database_code 7034234
_shelxl_version_number 2013-4
_shelx_space_group_comment
;
The symmetry employed for this shelxl refinement is uniquely defined
by the following loop, which should always be used as a source of
symmetry information in preference to the above space-group names.
They are only intended as comments.
;
_olex2_refinement_description
;
1. Fixed Uiso
 At 1.2 times of:
  All C(H) groups, All C(H,H) groups, All N(H) groups
 At 1.5 times of:
  All C(H,H,H) groups
2. Uiso/Uaniso restraints and constraints
Uanis(C8) \\sim Ueq: with sigma of 0.01 and sigma for terminal atoms of 0.02
Uanis(C5) = Uanis(C5A)
Uanis(C12) = Uanis(C021)
3. Rigid body (RIGU) restrains
 All non-hydrogen atoms
 with sigma for 1-2 distances of 0.004 and sigma for 1-3 distances of 0.004
4. Others
 Sof(C5A)=Sof(H5AA)=Sof(H5AB)=Sof(C6A)=Sof(H6AA)=Sof(H6AB)=Sof(H6AC)=1-FVAR(1)
 Sof(C5)=Sof(H5A)=Sof(H5B)=Sof(C6)=Sof(H6A)=Sof(H6B)=Sof(H6C)=FVAR(1)
 Sof(C0)=Sof(H0A)=Sof(H0B)=Sof(H0C)=Sof(C7)=Sof(C8)=Sof(H8)=Sof(C9)=Sof(H9)=
 Sof(C10)=Sof(H10)=Sof(C11)=Sof(H11)=Sof(C12)=Sof(H12)=1-FVAR(2)
 Sof(C021)=Sof(H021)=Sof(C080)=Sof(H080)=Sof(C081)=Sof(C083)=Sof(H083)=
 Sof(C084)=Sof(H08A)=Sof(H08B)=Sof(H08C)=Sof(C086)=Sof(H086)=Sof(C089)=
 Sof(H089)=FVAR(2)
 Fixed Sof: C14(0.5) H14A(0.5) H14B(0.5) H14C(0.5) C15(0.5) C16(0.5) H16(0.5)
 C17(0.5) H17(0.5) C18(0.5) H18(0.5) C19(0.5) H19(0.5) C1A(0.5) H1AA(0.5)
5.a Free rotating group:
 C14(C15,C16,C17,C18,C19,C1A,C0,C7)
5.b Ternary CH refined with riding coordinates:
 N1(H1), N3(H3), C030(H030), C041(H041), C043(H043), C057(H057)
5.c Secondary CH2 refined with riding coordinates:
 C5(H5A,H5B), C028(H02D,H02E), C042(H04D,H04E), C051(H05A,H05B), C053(H05C,
 H05D), C060(H06A,H06B), C065(H06F,H06G), C068(H06K,H06L), C070(H07A,H07B),
 C072(H07F,H07G), C079(H07H,H07I), C5A(H5AA,H5AB)
5.d Aromatic/amide H refined with riding coordinates:
 C013(H013), C023(H023), C024(H024), C029(H029), C032(H032), C033(H033),
 C036(H036), C037(H037), C045(H045), C047(H047), C048(H048), C049(H049),
 C052(H052), C062(H062), C063(H063), C067(H067), C069(H069), C073(H073),
 C074(H074), C076(H076), C077(H077), C078(H078), C087(H087), C088(H088),
 C021(H021), C080(H080), C083(H083), C086(H086), C089(H089), C16(H16), C17(H17),
  C18(H18), C19(H19), C1A(H1AA), C8(H8), C9(H9), C10(H10), C11(H11), C12(H12)
5.e Idealised Me refined as rotating group:
 C1(H1A,H1B,H1C), C2(H2A,H2B,H2C), C3(H3A,H3B,H3C), C4(H4A,H4B,H4C), C6(H6A,
 H6B,H6C), C017(H01A,H01B,H01C), C019(H01D,H01E,H01F), C027(H02A,H02B,H02C),
 C040(H04A,H04B,H04C), C055(H05E,H05F,H05G), C061(H06C,H06D,H06E), C066(H06H,
 H06I,H06J), C071(H07C,H07D,H07E), C084(H08A,H08B,H08C), C6A(H6AA,H6AB,H6AC),
 C14(H14A,H14B,H14C), C0(H0A,H0B,H0C)
;
_olex2_exptl_crystal_mounting_method 'mounted in oil'
_olex2_submission_special_instructions 'No special instructions were received'

loop_
_space_group_symop_operation_xyz
'x, y, z'
'-x+1/2, y+1/2, -z+1/2'
'-x, -y, -z'
'x-1/2, -y-1/2, z-1/2'

loop_
_atom_site_label
_atom_site_type_symbol
_atom_site_fract_x
_atom_site_fract_y
_atom_site_fract_z
_atom_site_U_iso_or_equiv
_atom_site_adp_type
_atom_site_occupancy
_atom_site_site_symmetry_order
_atom_site_calc_flag
_atom_site_refinement_flags_posn
_atom_site_refinement_flags_adp
_atom_site_refinement_flags_occupancy
_atom_site_disorder_assembly
_atom_site_disorder_group
In1 In 0.70691(2) 1.05228(2) -0.07528(2) 0.00983(3) Uani 1 1 d . . . . .
In2 In 0.76385(2) 0.90038(2) 0.02145(2) 0.00988(3) Uani 1 1 d . . . . .
Cl1 Cl 0.70840(3) 0.83254(4) -0.05406(2) 0.01368(9) Uani 1 1 d . . . . .
Cl2 Cl 0.57895(3) 1.07049(5) -0.07538(2) 0.02145(11) Uani 1 1 d . . . . .
Cl3 Cl 0.88898(3) 0.89935(4) 0.01258(2) 0.01626(10) Uani 1 1 d . . . . .
O1 O 0.73233(7) 1.22154(11) -0.08220(4) 0.0126(3) Uani 1 1 d . . . . .
O2 O 0.73756(8) 1.05606(11) -0.00966(4) 0.0156(3) Uani 1 1 d . . . . .
O3 O 0.78435(7) 0.97595(11) 0.07926(4) 0.0125(3) Uani 1 1 d . . . . .
N1 N 0.82125(9) 1.01113(14) -0.08373(5) 0.0118(3) Uani 1 1 d . . . . .
H1 H 0.8377 0.9483 -0.0651 0.014 Uiso 1 1 calc R . . . .
N2 N 0.69101(9) 0.98531(14) -0.14344(5) 0.0140(3) Uani 1 1 d . . . . .
N3 N 0.65032(9) 0.86612(14) 0.03243(5) 0.0119(3) Uani 1 1 d . . . . .
H3 H 0.6183 0.8716 0.0054 0.014 Uiso 1 1 calc R . . . .
N4 N 0.76710(9) 0.70873(13) 0.03991(5) 0.0112(3) Uani 1 1 d . . . . .
C1 C 0.68316(14) 1.08653(18) -0.17048(7) 0.0233(5) Uani 1 1 d . . . . .
H1A H 0.6437 1.1315 -0.1650 0.035 Uiso 1 1 calc GR . . . .
H1B H 0.6739 1.0635 -0.1989 0.035 Uiso 1 1 calc GR . . . .
H1C H 0.7269 1.1299 -0.1650 0.035 Uiso 1 1 calc GR . . . .
C2 C 0.62424(11) 0.91616(19) -0.15397(7) 0.0208(5) Uani 1 1 d . . . . .
H2A H 0.6297 0.8484 -0.1378 0.031 Uiso 1 1 calc GR . . . .
H2B H 0.6161 0.8972 -0.1828 0.031 Uiso 1 1 calc GR . . . .
H2C H 0.5839 0.9582 -0.1481 0.031 Uiso 1 1 calc GR . . . .
C3 C 0.81004(12) 0.64333(17) 0.01466(7) 0.0180(4) Uani 1 1 d . . . . .
H3A H 0.7899 0.6529 -0.0141 0.027 Uiso 1 1 calc GR . . . .
H3B H 0.8090 0.5651 0.0218 0.027 Uiso 1 1 calc GR . . . .
H3C H 0.8590 0.6696 0.0200 0.027 Uiso 1 1 calc GR . . . .
C4 C 0.80379(11) 0.70373(17) 0.08364(6) 0.0153(4) Uani 1 1 d . . . . .
H4A H 0.8495 0.7413 0.0867 0.023 Uiso 1 1 calc GR . . . .
H4B H 0.8112 0.6266 0.0919 0.023 Uiso 1 1 calc GR . . . .
H4C H 0.7744 0.7401 0.1007 0.023 Uiso 1 1 calc GR . . . .
C5 C 0.7522(5) 1.1623(7) 0.0115(3) 0.0206(13) Uani 0.72(2) 1 d . . P A 1
H5A H 0.7853 1.2051 -0.0018 0.025 Uiso 0.72(2) 1 calc R . P A 1
H5B H 0.7759 1.1480 0.0398 0.025 Uiso 0.72(2) 1 calc R . P A 1
C6 C 0.6853(5) 1.2331(4) 0.0121(2) 0.0288(14) Uani 0.72(2) 1 d . . P A 1
H6A H 0.6613 1.2478 -0.0157 0.043 Uiso 0.72(2) 1 calc GR . P A 1
H6B H 0.6990 1.3030 0.0260 0.043 Uiso 0.72(2) 1 calc GR . P A 1
H6C H 0.6532 1.1931 0.0265 0.043 Uiso 0.72(2) 1 calc GR . P A 1
C013 C 0.63409(10) 0.95749(16) 0.13531(6) 0.0115(4) Uani 1 1 d . . . . .
H013 H 0.5848 0.9426 0.1300 0.014 Uiso 1 1 calc R . . . .
C014 C 0.78244(10) 1.00204(15) 0.15065(6) 0.0086(3) Uani 1 1 d . . . . .
C015 C 0.64655(10) 1.38912(16) -0.14373(6) 0.0117(4) Uani 1 1 d . . . . .
C016 C 0.62910(10) 0.96685(16) 0.21265(6) 0.0111(4) Uani 1 1 d . . . . .
C017 C 1.02241(11) 1.3906(2) -0.14332(7) 0.0229(5) Uani 1 1 d . . . . .
H01A H 1.0237 1.4382 -0.1196 0.034 Uiso 1 1 calc GR . . . .
H01B H 1.0548 1.4197 -0.1601 0.034 Uiso 1 1 calc GR . . . .
H01C H 1.0369 1.3159 -0.1344 0.034 Uiso 1 1 calc GR . . . .
C018 C 0.94480(11) 1.38768(17) -0.16882(7) 0.0148(4) Uani 1 1 d . . . . .
C019 C 0.71591(11) 1.56804(16) -0.12977(7) 0.0174(4) Uani 1 1 d . . . . .
H01D H 0.7227 1.5674 -0.1580 0.026 Uiso 1 1 calc GR . . . .
H01E H 0.7564 1.6040 -0.1128 0.026 Uiso 1 1 calc GR . . . .
H01F H 0.6726 1.6086 -0.1279 0.026 Uiso 1 1 calc GR . . . .
C020 C 0.89271(10) 1.35366(16) -0.14045(6) 0.0124(4) Uani 1 1 d . . . . .
C023 C 0.92495(12) 1.15085(19) -0.27162(7) 0.0219(5) Uani 1 1 d . . . . .
H023 H 0.9208 1.1004 -0.2935 0.026 Uiso 1 1 calc R . . . .
C024 C 0.83838(13) 1.23813(18) 0.13865(8) 0.0238(5) Uani 1 1 d . . . . .
H024 H 0.8090 1.2404 0.1585 0.029 Uiso 1 1 calc R . . . .
C025 C 0.67110(10) 0.96009(16) 0.10225(6) 0.0109(4) Uani 1 1 d . . . . .
C027 C 0.54808(10) 0.99297(18) 0.19949(6) 0.0148(4) Uani 1 1 d . . . . .
H02A H 0.5422 1.0654 0.1864 0.022 Uiso 1 1 calc GR . . . .
H02B H 0.5257 0.9934 0.2234 0.022 Uiso 1 1 calc GR . . . .
H02C H 0.5259 0.9365 0.1805 0.022 Uiso 1 1 calc GR . . . .
C028 C 0.68137(12) 0.55093(17) 0.05192(7) 0.0182(4) Uani 1 1 d . . . . .
H02D H 0.7131 0.4971 0.0422 0.022 Uiso 1 1 calc R . . . .
H02E H 0.6948 0.5555 0.0818 0.022 Uiso 1 1 calc R . . . .
C029 C 0.83038(10) 1.41473(16) -0.13748(6) 0.0117(4) Uani 1 1 d . . . . .
H029 H 0.8237 1.4846 -0.1503 0.014 Uiso 1 1 calc R . . . .
C030 C 0.69071(10) 0.66695(16) 0.03294(6) 0.0125(4) Uani 1 1 d . . . . .
H030 H 0.6746 0.6599 0.0030 0.015 Uiso 1 1 calc R . . . .
C031 C 0.86318(10) 1.03353(16) 0.15830(6) 0.0113(4) Uani 1 1 d . . . . .
C032 C 0.87493(11) 1.24061(19) -0.21749(7) 0.0191(4) Uani 1 1 d . . . . .
H032 H 0.8364 1.2498 -0.2038 0.023 Uiso 1 1 calc R . . . .
C033 C 0.74254(10) 1.00045(16) 0.18234(6) 0.0102(4) Uani 1 1 d . . . . .
H033 H 0.7662 1.0161 0.2091 0.012 Uiso 1 1 calc R . . . .
C034 C 0.66869(10) 0.97646(16) 0.17596(6) 0.0102(4) Uani 1 1 d . . . . .
C035 C 0.93827(11) 1.30247(17) -0.20457(6) 0.0135(4) Uani 1 1 d . . . . .
C036 C 0.91502(11) 1.13735(19) 0.10151(7) 0.0192(4) Uani 1 1 d . . . . .
H036 H 0.9376 1.0712 0.0958 0.023 Uiso 1 1 calc R . . . .
C037 C 0.58829(11) 1.34000(17) -0.13004(7) 0.0150(4) Uani 1 1 d . . . . .
H037 H 0.5867 1.3398 -0.1020 0.018 Uiso 1 1 calc R . . . .
C038 C 0.85282(10) 1.21187(16) -0.09609(6) 0.0121(4) Uani 1 1 d . . . . .
C039 C 0.65974(10) 1.05158(17) 0.24644(6) 0.0115(4) Uani 1 1 d . . . . .
C040 C 0.63703(11) 0.84546(16) 0.22896(6) 0.0142(4) Uani 1 1 d . . . . .
H04A H 0.6094 0.8363 0.2505 0.021 Uiso 1 1 calc GR . . . .
H04B H 0.6869 0.8301 0.2397 0.021 Uiso 1 1 calc GR . . . .
H04C H 0.6197 0.7942 0.2068 0.021 Uiso 1 1 calc GR . . . .
C041 C 0.64030(11) 0.75090(16) 0.04842(6) 0.0134(4) Uani 1 1 d . . . . .
H041 H 0.6531 0.7535 0.0786 0.016 Uiso 1 1 calc R . . . .
C042 C 0.89444(14) 0.8513(2) -0.16918(9) 0.0333(6) Uani 1 1 d . . . . .
H04D H 0.9054 0.9141 -0.1858 0.040 Uiso 1 1 calc R . . . .
H04E H 0.9332 0.7969 -0.1674 0.040 Uiso 1 1 calc R . . . .
C043 C 0.75557(11) 0.91539(17) -0.14668(6) 0.0134(4) Uani 1 1 d . . . . .
H043 H 0.7515 0.8460 -0.1312 0.016 Uiso 1 1 calc R . . . .
C044 C 0.78595(10) 1.26759(16) -0.09787(6) 0.0107(4) Uani 1 1 d . . . . .
C045 C 0.71137(11) 1.21419(18) 0.30664(7) 0.0173(4) Uani 1 1 d . . . . .
H045 H 0.7286 1.2679 0.3266 0.021 Uiso 1 1 calc R . . . .
C046 C 0.74642(10) 0.97770(15) 0.10971(6) 0.0099(4) Uani 1 1 d . . . . .
C047 C 0.53337(11) 1.29108(19) -0.20000(7) 0.0209(5) Uani 1 1 d . . . . .
H047 H 0.4954 1.2597 -0.2186 0.025 Uiso 1 1 calc R . . . .
C048 C 0.64762(11) 1.38526(17) -0.18611(7) 0.0156(4) Uani 1 1 d . . . . .
H048 H 0.6870 1.4150 -0.1958 0.019 Uiso 1 1 calc R . . . .
C049 C 0.90357(10) 1.25393(16) -0.11790(6) 0.0125(4) Uani 1 1 d . . . . .
H049 H 0.9462 1.2142 -0.1174 0.015 Uiso 1 1 calc R . . . .
C051 C 0.87051(10) 1.10807(16) -0.06970(7) 0.0142(4) Uani 1 1 d . . . . .
H05A H 0.9198 1.0857 -0.0702 0.017 Uiso 1 1 calc R . . . .
H05B H 0.8675 1.1263 -0.0413 0.017 Uiso 1 1 calc R . . . .
C052 C 0.65897(10) 1.16627(17) 0.23643(6) 0.0132(4) Uani 1 1 d . . . . .
H052 H 0.6414 1.1890 0.2094 0.016 Uiso 1 1 calc R . . . .
C053 C 0.88937(12) 0.8926(2) -0.12591(8) 0.0252(5) Uani 1 1 d . . . . .
H05C H 0.9337 0.9312 -0.1141 0.030 Uiso 1 1 calc R . . . .
H05D H 0.8843 0.8284 -0.1085 0.030 Uiso 1 1 calc R . . . .
C054 C 0.77781(10) 1.37583(16) -0.11621(6) 0.0107(4) Uani 1 1 d . . . . .
C055 C 0.69712(12) 1.45557(18) -0.06989(7) 0.0187(4) Uani 1 1 d . . . . .
H05E H 0.6550 1.5005 -0.0692 0.028 Uiso 1 1 calc GR . . . .
H05F H 0.7383 1.4903 -0.0531 0.028 Uiso 1 1 calc GR . . . .
H05G H 0.6903 1.3818 -0.0594 0.028 Uiso 1 1 calc GR . . . .
C056 C 0.87265(11) 1.13754(17) 0.13202(6) 0.0134(4) Uani 1 1 d . . . . .
C057 C 0.82568(11) 0.97235(17) -0.12618(7) 0.0147(4) Uani 1 1 d . . . . .
H057 H 0.8330 1.0385 -0.1427 0.018 Uiso 1 1 calc R . . . .
C060 C 0.62754(10) 0.95676(17) 0.05885(6) 0.0133(4) Uani 1 1 d . . . . .
H06A H 0.5771 0.9458 0.0604 0.016 Uiso 1 1 calc R . . . .
H06B H 0.6318 1.0289 0.0457 0.016 Uiso 1 1 calc R . . . .
C061 C 0.90841(10) 0.93228(17) 0.14853(7) 0.0149(4) Uani 1 1 d . . . . .
H06C H 0.8993 0.8688 0.1649 0.022 Uiso 1 1 calc GR . . . .
H06D H 0.9587 0.9512 0.1549 0.022 Uiso 1 1 calc GR . . . .
H06E H 0.8953 0.9138 0.1197 0.022 Uiso 1 1 calc GR . . . .
C062 C 0.59138(12) 1.33805(18) -0.21397(7) 0.0191(4) Uani 1 1 d . . . . .
H062 H 0.5927 1.3381 -0.2421 0.023 Uiso 1 1 calc R . . . .
C063 C 0.98765(12) 1.21257(19) -0.25954(7) 0.0204(5) Uani 1 1 d . . . . .
H063 H 1.0257 1.2041 -0.2737 0.024 Uiso 1 1 calc R . . . .
C064 C 0.70950(10) 1.44609(16) -0.11479(6) 0.0119(4) Uani 1 1 d . . . . .
C065 C 0.76103(13) 0.87978(19) -0.19109(7) 0.0220(5) Uani 1 1 d . . . . .
H06F H 0.7163 0.8444 -0.2043 0.026 Uiso 1 1 calc R . . . .
H06G H 0.7689 0.9456 -0.2071 0.026 Uiso 1 1 calc R . . . .
C066 C 0.89202(11) 1.06390(19) 0.20397(6) 0.0170(4) Uani 1 1 d . . . . .
H06H H 0.8636 1.1239 0.2122 0.025 Uiso 1 1 calc GR . . . .
H06I H 0.9414 1.0875 0.2071 0.025 Uiso 1 1 calc GR . . . .
H06J H 0.8889 0.9992 0.2210 0.025 Uiso 1 1 calc GR . . . .
C067 C 0.71273(12) 1.10100(18) 0.31688(7) 0.0179(4) Uani 1 1 d . . . . .
H067 H 0.7312 1.0787 0.3438 0.021 Uiso 1 1 calc R . . . .
C068 C 0.56193(11) 0.71159(18) 0.03700(7) 0.0192(4) Uani 1 1 d . . . . .
H06K H 0.5309 0.7645 0.0478 0.023 Uiso 1 1 calc R . . . .
H06L H 0.5476 0.7100 0.0071 0.023 Uiso 1 1 calc R . . . .
C069 C 0.68671(11) 1.02055(17) 0.28718(6) 0.0156(4) Uani 1 1 d . . . . .
H069 H 0.6873 0.9450 0.2946 0.019 Uiso 1 1 calc R . . . .
C070 C 0.55228(12) 0.59450(19) 0.05442(8) 0.0234(5) Uani 1 1 d . . . . .
H07A H 0.5615 0.5978 0.0844 0.028 Uiso 1 1 calc R . . . .
H07B H 0.5029 0.5698 0.0453 0.028 Uiso 1 1 calc R . . . .
C071 C 0.92794(13) 1.50537(18) -0.18799(8) 0.0243(5) Uani 1 1 d . . . . .
H07C H 0.9302 1.5601 -0.1663 0.036 Uiso 1 1 calc GR . . . .
H07D H 0.8804 1.5053 -0.2046 0.036 Uiso 1 1 calc GR . . . .
H07E H 0.9627 1.5238 -0.2049 0.036 Uiso 1 1 calc GR . . . .
C072 C 0.60352(12) 0.51040(19) 0.04027(7) 0.0224(5) Uani 1 1 d . . . . .
H07F H 0.5910 0.5010 0.0105 0.027 Uiso 1 1 calc R . . . .
H07G H 0.5987 0.4380 0.0531 0.027 Uiso 1 1 calc R . . . .
C073 C 0.99442(11) 1.28689(18) -0.22655(7) 0.0169(4) Uani 1 1 d . . . . .
H073 H 1.0371 1.3271 -0.2189 0.020 Uiso 1 1 calc R . . . .
C074 C 0.53214(11) 1.29104(18) -0.15797(7) 0.0200(5) Uani 1 1 d . . . . .
H074 H 0.4936 1.2582 -0.1484 0.024 Uiso 1 1 calc R . . . .
C076 C 0.68401(11) 1.24632(17) 0.26630(7) 0.0151(4) Uani 1 1 d . . . . .
H076 H 0.6824 1.3221 0.2592 0.018 Uiso 1 1 calc R . . . .
C077 C 0.86863(12) 1.1657(2) -0.25039(7) 0.0238(5) Uani 1 1 d . . . . .
H077 H 0.8261 1.1251 -0.2582 0.029 Uiso 1 1 calc R . . . .
C078 C 0.84692(15) 1.3348(2) 0.11650(9) 0.0341(6) Uani 1 1 d . . . . .
H078 H 0.8236 1.4008 0.1217 0.041 Uiso 1 1 calc R . . . .
C079 C 0.82370(13) 0.7972(2) -0.18979(8) 0.0295(6) Uani 1 1 d . . . . .
H07H H 0.8149 0.7304 -0.1746 0.035 Uiso 1 1 calc R . . . .
H07I H 0.8270 0.7746 -0.2177 0.035 Uiso 1 1 calc R . . . .
C087 C 0.92396(13) 1.2347(2) 0.07953(8) 0.0282(5) Uani 1 1 d . . . . .
H087 H 0.9532 1.2330 0.0597 0.034 Uiso 1 1 calc R . . . .
C088 C 0.89010(15) 1.3335(2) 0.08675(9) 0.0340(6) Uani 1 1 d . . . . .
H088 H 0.8962 1.3983 0.0719 0.041 Uiso 1 1 calc R . . . .
C021 C 0.5144(3) 0.3870(2) 0.13285(16) 0.0231(7) Uani 0.877(4) 1 d . . P B 1
H021 H 0.4776 0.4335 0.1382 0.028 Uiso 0.877(4) 1 calc R . P B 1
C080 C 0.49811(16) 0.2958(2) 0.10613(9) 0.0293(7) Uani 0.877(4) 1 d . . P B 1
H080 H 0.4506 0.2825 0.0935 0.035 Uiso 0.877(4) 1 calc R . P B 1
C081 C 0.58558(16) 0.4089(2) 0.15156(9) 0.0216(6) Uani 0.877(4) 1 d . . P B 1
C083 C 0.63973(19) 0.3372(3) 0.14276(12) 0.0229(7) Uani 0.877(4) 1 d . . P B 1
H083 H 0.6876 0.3508 0.1548 0.027 Uiso 0.877(4) 1 calc R . P B 1
C084 C 0.60430(16) 0.5058(3) 0.18110(9) 0.0303(7) Uani 0.877(4) 1 d . . P B 1
H08A H 0.6112 0.5725 0.1659 0.045 Uiso 0.877(4) 1 calc GR . P B 1
H08B H 0.6479 0.4888 0.2002 0.045 Uiso 0.877(4) 1 calc GR . P B 1
H08C H 0.5657 0.5177 0.1960 0.045 Uiso 0.877(4) 1 calc GR . P B 1
C086 C 0.55232(17) 0.2251(2) 0.09834(10) 0.0310(7) Uani 0.877(4) 1 d . . P B 1
H086 H 0.5412 0.1635 0.0809 0.037 Uiso 0.877(4) 1 calc R . P B 1
C089 C 0.62298(18) 0.2466(3) 0.11651(11) 0.0271(7) Uani 0.877(4) 1 d . . P B 1
H089 H 0.6596 0.1997 0.1110 0.033 Uiso 0.877(4) 1 calc R . P B 1
C5A C 0.7708(11) 1.161(2) 0.0098(8) 0.0206(13) Uani 0.28(2) 1 d . . P A 2
H5AA H 0.8110 1.1424 0.0317 0.025 Uiso 0.28(2) 1 calc R . P A 2
H5AB H 0.7889 1.2061 -0.0106 0.025 Uiso 0.28(2) 1 calc R . P A 2
C6A C 0.7171(14) 1.2232(11) 0.0265(8) 0.040(4) Uani 0.28(2) 1 d . . P A 2
H6AA H 0.6750 1.2333 0.0054 0.060 Uiso 0.28(2) 1 calc GR . P A 2
H6AB H 0.7362 1.2953 0.0359 0.060 Uiso 0.28(2) 1 calc GR . P A 2
H6AC H 0.7042 1.1823 0.0492 0.060 Uiso 0.28(2) 1 calc GR . P A 2
C14 C 1.08343(19) 1.3690(3) 0.05917(13) 0.0221(9) Uani 0.5 1 d . . P C -1
H14A H 1.0597 1.3543 0.0820 0.033 Uiso 0.5 1 calc GR . P C -1
H14B H 1.1284 1.4066 0.0689 0.033 Uiso 0.5 1 calc GR . P C -1
H14C H 1.0924 1.2992 0.0463 0.033 Uiso 0.5 1 calc GR . P C -1
C15 C 1.0360(2) 1.4425(3) 0.02810(14) 0.0120(10) Uani 0.5 1 d G . P C -1
C16 C 0.9882(2) 1.3953(3) -0.00522(14) 0.0145(11) Uani 0.5 1 d G . P C -1
H16 H 0.9849 1.3175 -0.0078 0.017 Uiso 0.5 1 calc R . P C -1
C17 C 0.9454(2) 1.4632(4) -0.03460(17) 0.0202(13) Uani 0.5 1 d G . P C -1
H17 H 0.9141 1.4305 -0.0565 0.024 Uiso 0.5 1 calc R . P C -1
C18 C 0.9496(2) 1.5802(4) -0.0311(2) 0.0238(14) Uani 0.5 1 d G . P C -1
H18 H 0.9212 1.6256 -0.0507 0.029 Uiso 0.5 1 calc R . P C -1
C19 C 0.9969(2) 1.6285(3) 0.0020(2) 0.0226(14) Uani 0.5 1 d G . P C -1
H19 H 0.9999 1.7063 0.0045 0.027 Uiso 0.5 1 calc R . P C -1
C1A C 1.0395(2) 1.5601(3) 0.03123(17) 0.0177(12) Uani 0.5 1 d G . P C -1
H1AA H 1.0707 1.5931 0.0532 0.021 Uiso 0.5 1 calc R . P C -1
C0 C 0.5135(5) 0.1940(7) 0.0806(4) 0.024(4) Uani 0.123(4) 1 d G . P B 2
H0A H 0.5312 0.2019 0.0552 0.036 Uiso 0.123(4) 1 calc GR . P B 2
H0B H 0.4620 0.2032 0.0754 0.036 Uiso 0.123(4) 1 calc GR . P B 2
H0C H 0.5256 0.1206 0.0920 0.036 Uiso 0.123(4) 1 calc GR . P B 2
C7 C 0.5498(5) 0.2882(7) 0.1129(4) 0.017(3) Uani 0.123(4) 1 d G . P B 2
C8 C 0.6198(11) 0.4423(16) 0.1691(6) 0.016(3) Uani 0.123(4) 1 d . U P B 2
H8 H 0.6424 0.4981 0.1867 0.020 Uiso 0.123(4) 1 calc R . P B 2
C9 C 0.6591(14) 0.367(2) 0.1511(9) 0.019(4) Uani 0.123(4) 1 d . . P B 2
H9 H 0.7092 0.3672 0.1581 0.022 Uiso 0.123(4) 1 calc R . P B 2
C10 C 0.5464(11) 0.4337(16) 0.1605(6) 0.023(3) Uani 0.123(4) 1 d . . P B 2
H10 H 0.5184 0.4800 0.1739 0.028 Uiso 0.123(4) 1 calc R . P B 2
C11 C 0.6267(10) 0.2936(18) 0.1242(7) 0.007(3) Uani 0.123(4) 1 d . . P B 2
H11 H 0.6545 0.2437 0.1120 0.009 Uiso 0.123(4) 1 calc R . P B 2
C12 C 0.513(2) 0.356(2) 0.1316(14) 0.0231(7) Uani 0.123(4) 1 d . . P B 2
H12 H 0.4633 0.3522 0.1257 0.028 Uiso 0.123(4) 1 calc R . P B 2

loop_
_atom_site_aniso_label
_atom_site_aniso_U_11
_atom_site_aniso_U_22
_atom_site_aniso_U_33
_atom_site_aniso_U_23
_atom_site_aniso_U_13
_atom_site_aniso_U_12
In1 0.01062(6) 0.01050(6) 0.00865(6) 0.00052(5) 0.00250(5) 0.00011(5)
In2 0.01338(6) 0.00883(6) 0.00787(6) 0.00010(5) 0.00308(5) 0.00029(5)
Cl1 0.0212(2) 0.0115(2) 0.0084(2) -0.00046(18) 0.00289(18) -0.00214(18)
Cl2 0.0133(2) 0.0223(3) 0.0307(3) -0.0025(2) 0.0090(2) -0.00003(19)
Cl3 0.0151(2) 0.0172(2) 0.0176(2) 0.0007(2) 0.00587(19) 0.00000(19)
O1 0.0116(6) 0.0113(6) 0.0159(7) 0.0026(6) 0.0047(6) 0.0002(5)
O2 0.0262(8) 0.0086(6) 0.0113(7) -0.0005(6) 0.0020(6) -0.0005(6)
O3 0.0137(7) 0.0155(7) 0.0091(7) -0.0006(6) 0.0041(5) -0.0012(5)
N1 0.0131(8) 0.0121(7) 0.0096(8) 0.0022(6) 0.0008(6) 0.0021(6)
N2 0.0161(8) 0.0143(8) 0.0111(8) 0.0007(7) 0.0015(7) 0.0017(7)
N3 0.0143(8) 0.0124(7) 0.0081(8) -0.0030(6) -0.0001(6) 0.0006(6)
N4 0.0127(7) 0.0112(7) 0.0093(8) -0.0005(6) 0.0012(6) 0.0010(6)
C1 0.0369(13) 0.0178(10) 0.0133(10) 0.0017(9) -0.0001(10) 0.0063(9)
C2 0.0148(10) 0.0268(11) 0.0189(11) -0.0053(9) -0.0020(9) -0.0001(8)
C3 0.0221(10) 0.0132(9) 0.0197(11) -0.0020(9) 0.0068(9) 0.0029(8)
C4 0.0183(10) 0.0129(9) 0.0129(10) 0.0030(8) -0.0018(8) 0.0004(8)
C5 0.036(4) 0.0126(10) 0.0118(13) -0.0020(9) 0.002(3) -0.003(2)
C6 0.052(4) 0.0104(16) 0.032(3) 0.0006(17) 0.028(3) 0.006(2)
C013 0.0092(8) 0.0118(9) 0.0132(9) -0.0027(8) 0.0019(7) 0.0002(7)
C014 0.0090(8) 0.0078(8) 0.0090(9) -0.0008(7) 0.0016(7) 0.0000(7)
C015 0.0109(8) 0.0092(8) 0.0145(9) 0.0005(7) 0.0007(7) 0.0016(7)
C016 0.0106(8) 0.0115(9) 0.0118(9) -0.0004(7) 0.0036(7) -0.0008(7)
C017 0.0158(10) 0.0323(13) 0.0223(12) -0.0089(10) 0.0075(9) -0.0106(9)
C018 0.0145(9) 0.0136(9) 0.0176(10) -0.0006(8) 0.0068(8) -0.0029(7)
C019 0.0159(10) 0.0109(9) 0.0248(12) -0.0003(8) 0.0025(9) -0.0001(7)
C020 0.0117(9) 0.0125(9) 0.0130(9) -0.0026(8) 0.0025(7) -0.0025(7)
C023 0.0263(11) 0.0226(11) 0.0161(11) -0.0035(9) 0.0027(9) -0.0043(9)
C024 0.0325(13) 0.0149(10) 0.0269(13) -0.0007(9) 0.0131(11) 0.0010(9)
C025 0.0137(9) 0.0097(8) 0.0086(9) -0.0026(7) 0.0003(7) 0.0015(7)
C027 0.0108(9) 0.0193(10) 0.0145(10) -0.0029(8) 0.0031(8) -0.0014(8)
C028 0.0238(11) 0.0124(9) 0.0181(11) 0.0028(8) 0.0033(9) -0.0032(8)
C029 0.0130(9) 0.0090(8) 0.0131(9) -0.0003(7) 0.0023(8) -0.0013(7)
C030 0.0139(9) 0.0116(9) 0.0113(9) 0.0015(8) 0.0000(8) -0.0011(7)
C031 0.0094(8) 0.0126(9) 0.0116(9) -0.0017(7) 0.0012(7) 0.0004(7)
C032 0.0140(9) 0.0260(11) 0.0177(11) -0.0016(9) 0.0036(8) -0.0043(8)
C033 0.0128(9) 0.0095(8) 0.0074(9) -0.0004(7) -0.0002(7) 0.0007(7)
C034 0.0118(8) 0.0096(8) 0.0099(9) -0.0027(7) 0.0037(7) -0.0004(7)
C035 0.0141(9) 0.0130(9) 0.0131(10) 0.0031(8) 0.0014(8) 0.0000(7)
C036 0.0165(10) 0.0209(10) 0.0220(11) 0.0014(9) 0.0082(9) 0.0002(8)
C037 0.0136(9) 0.0139(9) 0.0182(10) 0.0006(8) 0.0045(8) 0.0008(7)
C038 0.0126(9) 0.0106(8) 0.0127(9) 0.0014(8) 0.0011(8) 0.0008(7)
C039 0.0098(8) 0.0141(9) 0.0119(9) -0.0021(8) 0.0057(7) -0.0008(7)
C040 0.0139(9) 0.0140(9) 0.0154(10) -0.0016(8) 0.0046(8) -0.0026(7)
C041 0.0163(9) 0.0133(9) 0.0105(9) -0.0014(8) 0.0025(8) -0.0020(7)
C042 0.0297(13) 0.0289(13) 0.0478(17) -0.0126(12) 0.0246(12) -0.0016(11)
C043 0.0159(9) 0.0127(9) 0.0129(9) 0.0005(8) 0.0059(8) 0.0015(7)
C044 0.0119(8) 0.0122(9) 0.0075(9) -0.0017(7) 0.0008(7) -0.0022(7)
C045 0.0204(10) 0.0169(10) 0.0159(10) -0.0065(8) 0.0064(9) -0.0039(8)
C046 0.0129(9) 0.0089(8) 0.0084(9) -0.0013(7) 0.0033(7) 0.0018(7)
C047 0.0159(10) 0.0201(10) 0.0235(12) -0.0010(9) -0.0049(9) -0.0022(8)
C048 0.0144(9) 0.0160(10) 0.0166(10) 0.0015(8) 0.0034(8) -0.0005(8)
C049 0.0100(8) 0.0122(9) 0.0152(10) -0.0011(8) 0.0021(8) -0.0005(7)
C051 0.0112(9) 0.0134(9) 0.0167(10) 0.0022(8) -0.0012(8) -0.0004(7)
C052 0.0117(9) 0.0157(9) 0.0128(10) -0.0002(8) 0.0042(8) -0.0004(7)
C053 0.0183(10) 0.0226(11) 0.0361(14) -0.0064(11) 0.0088(10) 0.0044(9)
C054 0.0103(8) 0.0113(8) 0.0098(9) -0.0011(7) -0.0002(7) -0.0005(7)
C055 0.0210(10) 0.0190(10) 0.0170(11) -0.0049(9) 0.0062(9) 0.0015(9)
C056 0.0134(9) 0.0128(9) 0.0138(10) 0.0002(8) 0.0020(8) -0.0035(7)
C057 0.0155(9) 0.0143(9) 0.0158(10) -0.0002(8) 0.0073(8) 0.0019(7)
C060 0.0118(9) 0.0139(9) 0.0134(9) -0.0027(8) 0.0004(8) 0.0024(7)
C061 0.0105(9) 0.0158(9) 0.0177(10) 0.0005(8) 0.0009(8) 0.0016(7)
C062 0.0215(11) 0.0217(11) 0.0127(10) 0.0009(9) -0.0002(8) 0.0015(9)
C063 0.0195(10) 0.0255(11) 0.0177(11) -0.0030(9) 0.0072(9) -0.0011(9)
C064 0.0118(8) 0.0105(8) 0.0136(9) -0.0013(8) 0.0028(7) -0.0002(7)
C065 0.0313(12) 0.0203(11) 0.0166(11) -0.0068(9) 0.0102(10) -0.0053(9)
C066 0.0123(9) 0.0247(11) 0.0135(10) -0.0024(9) 0.0015(8) -0.0042(8)
C067 0.0247(11) 0.0191(10) 0.0103(10) -0.0012(8) 0.0043(8) -0.0013(9)
C068 0.0152(10) 0.0204(10) 0.0222(11) -0.0030(9) 0.0036(9) -0.0034(8)
C069 0.0204(10) 0.0128(9) 0.0139(10) 0.0003(8) 0.0041(8) -0.0009(8)
C070 0.0213(11) 0.0236(11) 0.0258(12) -0.0032(10) 0.0053(10) -0.0111(9)
C071 0.0311(12) 0.0147(10) 0.0323(14) 0.0042(10) 0.0192(11) -0.0010(9)
C072 0.0275(12) 0.0170(10) 0.0219(12) 0.0007(9) 0.0023(10) -0.0086(9)
C073 0.0144(9) 0.0184(10) 0.0185(11) -0.0012(9) 0.0044(8) -0.0027(8)
C074 0.0139(9) 0.0197(10) 0.0265(12) -0.0013(9) 0.0043(9) -0.0033(8)
C076 0.0157(9) 0.0128(9) 0.0184(10) -0.0026(8) 0.0069(8) -0.0014(8)
C077 0.0210(11) 0.0307(12) 0.0192(11) -0.0022(10) 0.0024(9) -0.0110(9)
C078 0.0473(16) 0.0155(11) 0.0422(16) 0.0044(11) 0.0155(13) 0.0037(11)
C079 0.0368(13) 0.0238(12) 0.0346(14) -0.0103(11) 0.0238(12) -0.0057(10)
C087 0.0292(13) 0.0292(12) 0.0298(13) 0.0066(11) 0.0150(11) -0.0053(10)
C088 0.0459(16) 0.0202(12) 0.0378(15) 0.0102(11) 0.0131(13) -0.0073(11)
C021 0.0239(11) 0.0233(19) 0.0250(13) 0.0059(18) 0.0121(10) 0.0058(17)
C080 0.0301(15) 0.0262(14) 0.0320(16) 0.0068(13) 0.0067(13) -0.0043(12)
C081 0.0281(14) 0.0199(12) 0.0184(13) 0.0064(11) 0.0082(12) 0.0034(11)
C083 0.0260(18) 0.0214(19) 0.022(2) 0.0043(14) 0.0060(14) 0.0061(13)
C084 0.0324(16) 0.0334(16) 0.0243(15) -0.0015(13) 0.0035(12) 0.0107(13)
C086 0.0452(18) 0.0197(14) 0.0308(17) 0.0020(13) 0.0140(14) -0.0013(13)
C089 0.0367(17) 0.0178(15) 0.0291(18) 0.0054(14) 0.0118(13) 0.0074(13)
C5A 0.036(4) 0.0126(10) 0.0118(13) -0.0020(9) 0.002(3) -0.003(2)
C6A 0.068(9) 0.011(4) 0.052(10) 0.001(5) 0.038(9) -0.001(5)
C14 0.019(2) 0.029(2) 0.018(2) 0.0037(19) 0.0015(17) 0.0004(18)
C15 0.006(2) 0.020(2) 0.011(2) -0.0019(18) 0.0031(17) 0.0043(19)
C16 0.010(2) 0.016(2) 0.018(2) -0.0075(19) 0.0036(19) 0.003(2)
C17 0.011(2) 0.033(3) 0.018(3) -0.004(2) 0.0069(19) 0.006(2)
C18 0.013(3) 0.029(3) 0.033(3) -0.001(2) 0.012(2) 0.009(2)
C19 0.017(3) 0.020(3) 0.035(3) -0.003(2) 0.017(2) 0.010(2)
C1A 0.010(2) 0.020(2) 0.025(3) -0.011(2) 0.007(2) 0.000(2)
C0 0.015(7) 0.024(7) 0.033(8) 0.001(6) 0.002(6) -0.002(6)
C7 0.010(5) 0.018(6) 0.023(7) 0.002(5) 0.006(4) 0.001(4)
C8 0.027(5) 0.012(6) 0.013(6) 0.006(5) 0.013(4) -0.001(4)
C9 0.023(7) 0.019(8) 0.015(8) -0.001(6) 0.004(6) -0.003(5)
C10 0.027(6) 0.019(6) 0.026(7) 0.009(5) 0.014(5) 0.003(4)
C11 0.009(5) 0.007(7) 0.007(7) 0.001(6) 0.005(4) 0.002(4)
C12 0.0239(11) 0.0233(19) 0.0250(13) 0.0059(18) 0.0121(10) 0.0058(17)

loop_
_atom_type_symbol
_atom_type_description
_atom_type_scat_dispersion_real
_atom_type_scat_dispersion_imag
_atom_type_scat_source
C C 0.0033 0.0016 'International Tables Vol C Tables 4.2.6.8 and 6.1.1.4'
H H 0.0000 0.0000 'International Tables Vol C Tables 4.2.6.8 and 6.1.1.4'
Cl Cl 0.1484 0.1585 'International Tables Vol C Tables 4.2.6.8 and 6.1.1.4'
In In -0.7276 1.3100 'International Tables Vol C Tables 4.2.6.8 and 6.1.1.4'
N N 0.0061 0.0033 'International Tables Vol C Tables 4.2.6.8 and 6.1.1.4'
O O 0.0106 0.0060 'International Tables Vol C Tables 4.2.6.8 and 6.1.1.4'

loop_
_geom_angle_atom_site_label_1
_geom_angle_atom_site_label_2
_geom_angle_atom_site_label_3
_geom_angle
Cl2 In1 Cl1 92.846(17)
O1 In1 Cl1 165.17(4)
O1 In1 Cl2 99.33(4)
O1 In1 O2 93.73(5)
O1 In1 N1 87.26(6)
O1 In1 N2 102.35(6)
O2 In1 Cl1 76.73(4)
O2 In1 Cl2 94.80(4)
O2 In1 N1 92.41(6)
O2 In1 N2 159.88(6)
N1 In1 Cl1 81.89(4)
N1 In1 Cl2 169.87(4)
N1 In1 N2 76.57(6)
N2 In1 Cl1 84.99(4)
N2 In1 Cl2 94.42(4)
Cl3 In2 Cl1 96.34(2)
O2 In2 Cl1 78.21(4)
O2 In2 Cl3 95.27(4)
O2 In2 N3 95.13(6)
O2 In2 N4 163.22(6)
O3 In2 Cl1 166.05(4)
O3 In2 Cl3 95.24(4)
O3 In2 O2 93.00(6)
O3 In2 N3 87.36(6)
O3 In2 N4 100.99(6)
N3 In2 Cl1 82.72(4)
N3 In2 Cl3 169.13(4)
N3 In2 N4 76.48(6)
N4 In2 Cl1 86.23(4)
N4 In2 Cl3 92.66(4)
In2 Cl1 In1 86.076(19)
C044 O1 In1 129.96(12)
In2 O2 In1 117.71(6)
C5 O2 In1 120.0(4)
C5 O2 In2 121.4(4)
C5A O2 In1 118.0(10)
C5A O2 In2 118.6(10)
C046 O3 In2 131.32(12)
In1 N1 H1 106.6
C051 N1 In1 110.14(12)
C051 N1 H1 106.6
C057 N1 In1 113.53(12)
C057 N1 H1 106.6
C057 N1 C051 112.88(16)
C1 N2 In1 106.18(13)
C1 N2 C2 108.68(17)
C1 N2 C043 113.58(17)
C2 N2 In1 111.30(13)
C2 N2 C043 109.95(16)
C043 N2 In1 107.12(12)
In2 N3 H3 106.5
C041 N3 In2 113.89(12)
C041 N3 H3 106.5
C041 N3 C060 112.80(16)
C060 N3 In2 110.05(12)
C060 N3 H3 106.5
C3 N4 In2 110.71(12)
C3 N4 C030 110.40(16)
C4 N4 In2 105.97(11)
C4 N4 C3 108.57(16)
C4 N4 C030 113.54(15)
C030 N4 In2 107.57(11)
N2 C1 H1A 109.5
N2 C1 H1B 109.5
N2 C1 H1C 109.5
H1A C1 H1B 109.5
H1A C1 H1C 109.5
H1B C1 H1C 109.5
N2 C2 H2A 109.5
N2 C2 H2B 109.5
N2 C2 H2C 109.5
H2A C2 H2B 109.5
H2A C2 H2C 109.5
H2B C2 H2C 109.5
N4 C3 H3A 109.5
N4 C3 H3B 109.5
N4 C3 H3C 109.5
H3A C3 H3B 109.5
H3A C3 H3C 109.5
H3B C3 H3C 109.5
N4 C4 H4A 109.5
N4 C4 H4B 109.5
N4 C4 H4C 109.5
H4A C4 H4B 109.5
H4A C4 H4C 109.5
H4B C4 H4C 109.5
O2 C5 H5A 108.8
O2 C5 H5B 108.8
O2 C5 C6 113.9(5)
H5A C5 H5B 107.7
C6 C5 H5A 108.8
C6 C5 H5B 108.8
C5 C6 H6A 109.5
C5 C6 H6B 109.5
C5 C6 H6C 109.5
H6A C6 H6B 109.5
H6A C6 H6C 109.5
H6B C6 H6C 109.5
C025 C013 H013 119.0
C034 C013 H013 119.0
C034 C013 C025 122.08(18)
C033 C014 C031 122.23(17)
C033 C014 C046 118.46(17)
C046 C014 C031 119.27(17)
C037 C015 C048 117.81(19)
C037 C015 C064 123.41(19)
C048 C015 C064 118.78(18)
C034 C016 C027 111.35(16)
C034 C016 C040 108.31(15)
C039 C016 C027 107.06(15)
C039 C016 C034 110.40(15)
C039 C016 C040 111.36(16)
C040 C016 C027 108.36(16)
H01A C017 H01B 109.5
H01A C017 H01C 109.5
H01B C017 H01C 109.5
C018 C017 H01A 109.5
C018 C017 H01B 109.5
C018 C017 H01C 109.5
C020 C018 C017 108.93(18)
C020 C018 C035 108.82(16)
C020 C018 C071 112.47(17)
C035 C018 C017 111.34(17)
C035 C018 C071 107.59(18)
C071 C018 C017 107.72(18)
H01D C019 H01E 109.5
H01D C019 H01F 109.5
H01E C019 H01F 109.5
C064 C019 H01D 109.5
C064 C019 H01E 109.5
C064 C019 H01F 109.5
C029 C020 C018 123.19(18)
C049 C020 C018 120.15(17)
C049 C020 C029 116.54(18)
C063 C023 H023 120.6
C077 C023 H023 120.6
C077 C023 C063 118.7(2)
C056 C024 H024 119.1
C078 C024 H024 119.1
C078 C024 C056 121.8(2)
C013 C025 C046 119.92(18)
C013 C025 C060 118.24(17)
C046 C025 C060 121.49(17)
C016 C027 H02A 109.5
C016 C027 H02B 109.5
C016 C027 H02C 109.5
H02A C027 H02B 109.5
H02A C027 H02C 109.5
H02B C027 H02C 109.5
H02D C028 H02E 108.0
C030 C028 H02D 109.4
C030 C028 H02E 109.4
C072 C028 H02D 109.4
C072 C028 H02E 109.4
C072 C028 C030 110.98(17)
C020 C029 H029 118.4
C054 C029 C020 123.16(18)
C054 C029 H029 118.4
N4 C030 C028 114.40(16)
N4 C030 H030 107.1
N4 C030 C041 111.79(16)
C028 C030 H030 107.1
C041 C030 C028 108.99(17)
C041 C030 H030 107.1
C014 C031 C066 112.08(16)
C056 C031 C014 108.45(15)
C056 C031 C061 112.58(17)
C056 C031 C066 107.64(16)
C061 C031 C014 110.08(15)
C061 C031 C066 106.02(16)
C035 C032 H032 119.4
C077 C032 H032 119.4
C077 C032 C035 121.3(2)
C014 C033 H033 118.3
C014 C033 C034 123.35(18)
C034 C033 H033 118.3
C013 C034 C016 122.20(17)
C013 C034 C033 117.01(18)
C033 C034 C016 120.75(17)
C032 C035 C018 121.41(18)
C073 C035 C018 121.33(18)
C073 C035 C032 117.22(19)
C056 C036 H036 119.5
C087 C036 H036 119.5
C087 C036 C056 120.9(2)
C015 C037 H037 119.6
C015 C037 C074 120.7(2)
C074 C037 H037 119.6
C044 C038 C051 120.45(18)
C049 C038 C044 120.17(18)
C049 C038 C051 119.37(17)
C052 C039 C016 118.84(18)
C069 C039 C016 123.12(18)
C069 C039 C052 118.02(18)
C016 C040 H04A 109.5
C016 C040 H04B 109.5
C016 C040 H04C 109.5
H04A C040 H04B 109.5
H04A C040 H04C 109.5
H04B C040 H04C 109.5
N3 C041 C030 110.78(16)
N3 C041 H041 107.8
N3 C041 C068 111.92(16)
C030 C041 H041 107.8
C030 C041 C068 110.53(17)
C068 C041 H041 107.8
H04D C042 H04E 108.1
C053 C042 H04D 109.5
C053 C042 H04E 109.5
C079 C042 H04D 109.5
C079 C042 H04E 109.5
C079 C042 C053 110.6(2)
N2 C043 H043 106.7
N2 C043 C057 111.85(16)
N2 C043 C065 114.67(17)
C057 C043 H043 106.7
C057 C043 C065 109.68(17)
C065 C043 H043 106.7
O1 C044 C038 121.64(17)
O1 C044 C054 120.44(17)
C038 C044 C054 117.91(17)
C067 C045 H045 120.4
C067 C045 C076 119.14(19)
C076 C045 H045 120.4
O3 C046 C014 119.08(17)
O3 C046 C025 121.90(17)
C025 C046 C014 118.99(17)
C062 C047 H047 120.3
C062 C047 C074 119.5(2)
C074 C047 H047 120.3
C015 C048 H048 119.2
C062 C048 C015 121.5(2)
C062 C048 H048 119.2
C020 C049 H049 118.9
C038 C049 C020 122.21(18)
C038 C049 H049 118.9
N1 C051 C038 113.09(16)
N1 C051 H05A 109.0
N1 C051 H05B 109.0
C038 C051 H05A 109.0
C038 C051 H05B 109.0
H05A C051 H05B 107.8
C039 C052 H052 119.6
C076 C052 C039 120.86(19)
C076 C052 H052 119.6
C042 C053 H05C 109.2
C042 C053 H05D 109.2
C042 C053 C057 112.2(2)
H05C C053 H05D 107.9
C057 C053 H05C 109.2
C057 C053 H05D 109.2
C029 C054 C044 118.93(17)
C029 C054 C064 120.70(17)
C044 C054 C064 120.27(17)
H05E C055 H05F 109.5
H05E C055 H05G 109.5
H05F C055 H05G 109.5
C064 C055 H05E 109.5
C064 C055 H05F 109.5
C064 C055 H05G 109.5
C024 C056 C031 119.72(18)
C036 C056 C024 117.23(19)
C036 C056 C031 123.05(18)
N1 C057 C043 111.01(16)
N1 C057 C053 111.49(18)
N1 C057 H057 108.0
C043 C057 C053 110.06(17)
C043 C057 H057 108.0
C053 C057 H057 108.0
N3 C060 C025 113.83(16)
N3 C060 H06A 108.8
N3 C060 H06B 108.8
C025 C060 H06A 108.8
C025 C060 H06B 108.8
H06A C060 H06B 107.7
C031 C061 H06C 109.5
C031 C061 H06D 109.5
C031 C061 H06E 109.5
H06C C061 H06D 109.5
H06C C061 H06E 109.5
H06D C061 H06E 109.5
C047 C062 C048 120.0(2)
C047 C062 H062 120.0
C048 C062 H062 120.0
C023 C063 H063 119.6
C023 C063 C073 120.8(2)
C073 C063 H063 119.6
C015 C064 C019 108.25(16)
C015 C064 C054 107.26(15)
C015 C064 C055 112.99(17)
C019 C064 C054 112.58(16)
C055 C064 C019 105.79(17)
C055 C064 C054 110.06(16)
C043 C065 H06F 109.8
C043 C065 H06G 109.8
H06F C065 H06G 108.2
C079 C065 C043 109.59(19)
C079 C065 H06F 109.8
C079 C065 H06G 109.8
C031 C066 H06H 109.5
C031 C066 H06I 109.5
C031 C066 H06J 109.5
H06H C066 H06I 109.5
H06H C066 H06J 109.5
H06I C066 H06J 109.5
C045 C067 H067 119.7
C045 C067 C069 120.6(2)
C069 C067 H067 119.7
C041 C068 H06K 109.4
C041 C068 H06L 109.4
H06K C068 H06L 108.0
C070 C068 C041 111.24(18)
C070 C068 H06K 109.4
C070 C068 H06L 109.4
C039 C069 H069 119.6
C067 C069 C039 120.88(19)
C067 C069 H069 119.6
C068 C070 H07A 109.5
C068 C070 H07B 109.5
H07A C070 H07B 108.0
C072 C070 C068 110.93(19)
C072 C070 H07A 109.5
C072 C070 H07B 109.5
C018 C071 H07C 109.5
C018 C071 H07D 109.5
C018 C071 H07E 109.5
H07C C071 H07D 109.5
H07C C071 H07E 109.5
H07D C071 H07E 109.5
C028 C072 H07F 109.5
C028 C072 H07G 109.5
C070 C072 C028 110.57(18)
C070 C072 H07F 109.5
C070 C072 H07G 109.5
H07F C072 H07G 108.1
C035 C073 H073 119.4
C063 C073 C035 121.28(19)
C063 C073 H073 119.4
C037 C074 H074 119.8
C047 C074 C037 120.4(2)
C047 C074 H074 119.8
C045 C076 C052 120.5(2)
C045 C076 H076 119.7
C052 C076 H076 119.7
C023 C077 C032 120.7(2)
C023 C077 H077 119.6
C032 C077 H077 119.6
C024 C078 H078 119.9
C088 C078 C024 120.2(2)
C088 C078 H078 119.9
C042 C079 C065 110.5(2)
C042 C079 H07H 109.6
C042 C079 H07I 109.6
C065 C079 H07H 109.6
C065 C079 H07I 109.6
H07H C079 H07I 108.1
C036 C087 H087 119.5
C088 C087 C036 121.0(2)
C088 C087 H087 119.5
C078 C088 H088 120.6
C087 C088 C078 118.9(2)
C087 C088 H088 120.6
C080 C021 H021 119.8
C080 C021 C081 120.5(3)
C081 C021 H021 119.8
C021 C080 H080 119.9
C086 C080 C021 120.3(3)
C086 C080 H080 119.9
C021 C081 C083 118.3(3)
C021 C081 C084 121.3(3)
C083 C081 C084 120.4(3)
C081 C083 H083 119.6
C089 C083 C081 120.8(3)
C089 C083 H083 119.6
C081 C084 H08A 109.5
C081 C084 H08B 109.5
C081 C084 H08C 109.5
H08A C084 H08B 109.5
H08A C084 H08C 109.5
H08B C084 H08C 109.5
C080 C086 H086 120.2
C089 C086 C080 119.6(3)
C089 C086 H086 120.2
C083 C089 C086 120.5(3)
C083 C089 H089 119.8
C086 C089 H089 119.8
O2 C5A H5AA 109.9
O2 C5A H5AB 109.9
H5AA C5A H5AB 108.3
C6A C5A O2 108.9(13)
C6A C5A H5AA 109.9
C6A C5A H5AB 109.9
C5A C6A H6AA 109.5
C5A C6A H6AB 109.5
C5A C6A H6AC 109.5
H6AA C6A H6AB 109.5
H6AA C6A H6AC 109.5
H6AB C6A H6AC 109.5
H14A C14 H14B 109.5
H14A C14 H14C 109.5
H14B C14 H14C 109.5
C15 C14 H14A 109.5
C15 C14 H14B 109.5
C15 C14 H14C 109.5
C16 C15 C14 120.9
C1A C15 C14 121.0
C1A C15 C16 118.1
C15 C16 H16 119.4
C17 C16 C15 121.1
C17 C16 H16 119.4
C16 C17 H17 119.9
C16 C17 C18 120.1
C18 C17 H17 119.9
C17 C18 H18 120.3
C17 C18 C19 119.4
C19 C18 H18 120.3
C18 C19 H19 119.9
C1A C19 C18 120.1
C1A C19 H19 119.9
C15 C1A H1AA 119.4
C19 C1A C15 121.1
C19 C1A H1AA 119.4
H0A C0 H0B 109.5
H0A C0 H0C 109.5
H0B C0 H0C 109.5
C7 C0 H0A 109.5
C7 C0 H0B 109.5
C7 C0 H0C 109.5
C11 C7 C0 119.4(11)
C12 C7 C0 123.5(19)
C12 C7 C11 117(2)
C9 C8 H8 121.0
C10 C8 H8 121.0
C10 C8 C9 118(2)
C8 C9 H9 119.8
C11 C9 C8 120(2)
C11 C9 H9 119.8
C8 C10 H10 119.9
C8 C10 C12 120(3)
C12 C10 H10 119.9
C7 C11 H11 119.0
C9 C11 C7 122(2)
C9 C11 H11 119.0
C7 C12 C10 122(3)
C7 C12 H12 118.9
C10 C12 H12 118.9

loop_
_geom_bond_atom_site_label_1
_geom_bond_atom_site_label_2
_geom_bond_distance
In1 Cl1 2.7023(9)
In1 Cl2 2.4218(9)
In1 O1 2.0902(14)
In1 O2 2.1308(15)
In1 N1 2.2769(17)
In1 N2 2.3468(18)
In2 Cl1 2.6388(8)
In2 Cl3 2.4301(8)
In2 O2 2.1288(15)
In2 O3 2.0748(15)
In2 N3 2.2721(17)
In2 N4 2.3554(17)
O1 C044 1.334(2)
O2 C5 1.444(8)
O2 C5A 1.49(2)
O3 C046 1.334(2)
N1 H1 0.9800
N1 C051 1.498(3)
N1 C057 1.488(3)
N2 C1 1.487(3)
N2 C2 1.490(3)
N2 C043 1.494(3)
N3 H3 0.9800
N3 C041 1.492(3)
N3 C060 1.496(2)
N4 C3 1.482(3)
N4 C4 1.479(3)
N4 C030 1.501(2)
C1 H1A 0.9600
C1 H1B 0.9600
C1 H1C 0.9600
C2 H2A 0.9600
C2 H2B 0.9600
C2 H2C 0.9600
C3 H3A 0.9600
C3 H3B 0.9600
C3 H3C 0.9600
C4 H4A 0.9600
C4 H4B 0.9600
C4 H4C 0.9600
C5 H5A 0.9700
C5 H5B 0.9700
C5 C6 1.520(7)
C6 H6A 0.9600
C6 H6B 0.9600
C6 H6C 0.9600
C013 H013 0.9300
C013 C025 1.397(3)
C013 C034 1.395(3)
C014 C031 1.543(3)
C014 C033 1.394(3)
C014 C046 1.423(3)
C015 C037 1.390(3)
C015 C048 1.399(3)
C015 C064 1.536(3)
C016 C027 1.541(3)
C016 C034 1.536(3)
C016 C039 1.532(3)
C016 C040 1.537(3)
C017 H01A 0.9600
C017 H01B 0.9600
C017 H01C 0.9600
C017 C018 1.547(3)
C018 C020 1.529(3)
C018 C035 1.540(3)
C018 C071 1.543(3)
C019 H01D 0.9600
C019 H01E 0.9600
C019 H01F 0.9600
C019 C064 1.543(3)
C020 C029 1.400(3)
C020 C049 1.393(3)
C023 H023 0.9300
C023 C063 1.386(3)
C023 C077 1.386(3)
C024 H024 0.9300
C024 C056 1.395(3)
C024 C078 1.386(3)
C025 C046 1.412(3)
C025 C060 1.511(3)
C027 H02A 0.9600
C027 H02B 0.9600
C027 H02C 0.9600
C028 H02D 0.9700
C028 H02E 0.9700
C028 C030 1.537(3)
C028 C072 1.525(3)
C029 H029 0.9300
C029 C054 1.393(3)
C030 H030 0.9800
C030 C041 1.529(3)
C031 C056 1.538(3)
C031 C061 1.543(3)
C031 C066 1.544(3)
C032 H032 0.9300
C032 C035 1.400(3)
C032 C077 1.390(3)
C033 H033 0.9300
C033 C034 1.399(3)
C035 C073 1.400(3)
C036 H036 0.9300
C036 C056 1.393(3)
C036 C087 1.391(3)
C037 H037 0.9300
C037 C074 1.395(3)
C038 C044 1.416(3)
C038 C049 1.391(3)
C038 C051 1.510(3)
C039 C052 1.402(3)
C039 C069 1.393(3)
C040 H04A 0.9600
C040 H04B 0.9600
C040 H04C 0.9600
C041 H041 0.9800
C041 C068 1.529(3)
C042 H04D 0.9700
C042 H04E 0.9700
C042 C053 1.526(3)
C042 C079 1.523(4)
C043 H043 0.9800
C043 C057 1.527(3)
C043 C065 1.543(3)
C044 C054 1.417(3)
C045 H045 0.9300
C045 C067 1.386(3)
C045 C076 1.387(3)
C047 H047 0.9300
C047 C062 1.380(3)
C047 C074 1.388(3)
C048 H048 0.9300
C048 C062 1.386(3)
C049 H049 0.9300
C051 H05A 0.9700
C051 H05B 0.9700
C052 H052 0.9300
C052 C076 1.387(3)
C053 H05C 0.9700
C053 H05D 0.9700
C053 C057 1.528(3)
C054 C064 1.543(3)
C055 H05E 0.9600
C055 H05F 0.9600
C055 H05G 0.9600
C055 C064 1.542(3)
C057 H057 0.9800
C060 H06A 0.9700
C060 H06B 0.9700
C061 H06C 0.9600
C061 H06D 0.9600
C061 H06E 0.9600
C062 H062 0.9300
C063 H063 0.9300
C063 C073 1.387(3)
C065 H06F 0.9700
C065 H06G 0.9700
C065 C079 1.531(3)
C066 H06H 0.9600
C066 H06I 0.9600
C066 H06J 0.9600
C067 H067 0.9300
C067 C069 1.391(3)
C068 H06K 0.9700
C068 H06L 0.9700
C068 C070 1.529(3)
C069 H069 0.9300
C070 H07A 0.9700
C070 H07B 0.9700
C070 C072 1.521(3)
C071 H07C 0.9600
C071 H07D 0.9600
C071 H07E 0.9600
C072 H07F 0.9700
C072 H07G 0.9700
C073 H073 0.9300
C074 H074 0.9300
C076 H076 0.9300
C077 H077 0.9300
C078 H078 0.9300
C078 C088 1.384(4)
C079 H07H 0.9700
C079 H07I 0.9700
C087 H087 0.9300
C087 C088 1.379(4)
C088 H088 0.9300
C021 H021 0.9300
C021 C080 1.394(5)
C021 C081 1.394(6)
C080 H080 0.9300
C080 C086 1.383(4)
C081 C083 1.401(4)
C081 C084 1.506(4)
C083 H083 0.9300
C083 C089 1.380(4)
C084 H08A 0.9600
C084 H08B 0.9600
C084 H08C 0.9600
C086 H086 0.9300
C086 C089 1.380(5)
C089 H089 0.9300
C5A H5AA 0.9700
C5A H5AB 0.9700
C5A C6A 1.44(2)
C6A H6AA 0.9600
C6A H6AB 0.9600
C6A H6AC 0.9600
C14 H14A 0.9600
C14 H14B 0.9600
C14 H14C 0.9600
C14 C15 1.5073
C15 C16 1.4023
C15 C1A 1.4022
C16 H16 0.9300
C16 C17 1.3965
C17 H17 0.9300
C17 C18 1.3965
C18 H18 0.9300
C18 C19 1.3968
C19 H19 0.9300
C19 C1A 1.3963
C1A H1AA 0.9300
C0 H0A 0.9600
C0 H0B 0.9600
C0 H0C 0.9600
C0 C7 1.6080
C7 C11 1.43(2)
C7 C12 1.28(4)
C8 H8 0.9300
C8 C9 1.37(3)
C8 C10 1.36(3)
C9 H9 0.9300
C9 C11 1.31(3)
C10 H10 0.9300
C10 C12 1.39(4)
C11 H11 0.9300
C12 H12 0.9300

loop_
_geom_torsion_atom_site_label_1
_geom_torsion_atom_site_label_2
_geom_torsion_atom_site_label_3
_geom_torsion_atom_site_label_4
_geom_torsion
In1 O1 C044 C038 -28.9(3)
In1 O1 C044 C054 152.38(14)
In1 O2 C5 C6 71.8(7)
In1 O2 C5A C6A 101.5(19)
In1 N1 C051 C038 -65.79(19)
In1 N1 C057 C043 -27.98(19)
In1 N1 C057 C053 -151.08(14)
In1 N2 C043 C057 -44.74(18)
In1 N2 C043 C065 -170.44(14)
In2 O2 C5 C6 -119.4(5)
In2 O2 C5A C6A -105.8(17)
In2 O3 C046 C014 158.70(13)
In2 O3 C046 C025 -23.6(3)
In2 N3 C041 C030 -29.86(19)
In2 N3 C041 C068 -153.71(14)
In2 N3 C060 C025 -65.46(18)
In2 N4 C030 C028 -167.64(14)
In2 N4 C030 C041 -43.16(18)
O1 C044 C054 C029 -170.89(17)
O1 C044 C054 C064 5.5(3)
N2 C043 C057 N1 49.7(2)
N2 C043 C057 C053 173.66(18)
N2 C043 C065 C079 -173.05(18)
N3 C041 C068 C070 -178.75(17)
N4 C030 C041 N3 49.7(2)
N4 C030 C041 C068 174.30(16)
C1 N2 C043 C057 72.2(2)
C1 N2 C043 C065 -53.5(2)
C2 N2 C043 C057 -165.81(17)
C2 N2 C043 C065 68.5(2)
C3 N4 C030 C028 71.5(2)
C3 N4 C030 C041 -164.06(16)
C4 N4 C030 C028 -50.7(2)
C4 N4 C030 C041 73.8(2)
C5 O2 C5A C6A 0(4)
C013 C025 C046 O3 177.04(17)
C013 C025 C046 C014 -5.3(3)
C013 C025 C060 N3 -126.87(19)
C014 C031 C056 C024 61.4(2)
C014 C031 C056 C036 -119.3(2)
C014 C033 C034 C013 -2.4(3)
C014 C033 C034 C016 175.11(17)
C015 C037 C074 C047 -0.3(3)
C015 C048 C062 C047 -1.5(3)
C016 C039 C052 C076 177.93(17)
C016 C039 C069 C067 -178.81(19)
C017 C018 C020 C029 128.7(2)
C017 C018 C020 C049 -55.4(2)
C017 C018 C035 C032 145.5(2)
C017 C018 C035 C073 -37.0(3)
C018 C020 C029 C054 170.73(18)
C018 C020 C049 C038 -171.22(18)
C018 C035 C073 C063 -178.0(2)
C020 C018 C035 C032 25.5(3)
C020 C018 C035 C073 -157.06(19)
C020 C029 C054 C044 -2.4(3)
C020 C029 C054 C064 -178.76(18)
C023 C063 C073 C035 -0.4(3)
C024 C078 C088 C087 0.3(4)
C025 C013 C034 C016 -176.34(17)
C025 C013 C034 C033 1.1(3)
C027 C016 C034 C013 -28.1(2)
C027 C016 C034 C033 154.60(17)
C027 C016 C039 C052 -63.7(2)
C027 C016 C039 C069 114.4(2)
C028 C030 C041 N3 177.11(16)
C028 C030 C041 C068 -58.2(2)
C029 C020 C049 C038 4.9(3)
C029 C054 C064 C015 105.8(2)
C029 C054 C064 C019 -13.2(3)
C029 C054 C064 C055 -130.93(19)
C030 C028 C072 C070 -57.9(2)
C030 C041 C068 C070 57.3(2)
C031 C014 C033 C034 177.44(17)
C031 C014 C046 O3 4.1(3)
C031 C014 C046 C025 -173.67(16)
C032 C035 C073 C063 -0.5(3)
C033 C014 C031 C056 -119.70(19)
C033 C014 C031 C061 116.7(2)
C033 C014 C031 C066 -1.0(3)
C033 C014 C046 O3 -178.21(16)
C033 C014 C046 C025 4.0(3)
C034 C013 C025 C046 2.7(3)
C034 C013 C025 C060 -170.57(17)
C034 C016 C039 C052 57.6(2)
C034 C016 C039 C069 -124.2(2)
C035 C018 C020 C029 -109.7(2)
C035 C018 C020 C049 66.1(2)
C035 C032 C077 C023 -0.5(4)
C036 C087 C088 C078 0.2(4)
C037 C015 C048 C062 2.4(3)
C037 C015 C064 C019 -123.6(2)
C037 C015 C064 C054 114.7(2)
C037 C015 C064 C055 -6.8(3)
C038 C044 C054 C029 10.3(3)
C038 C044 C054 C064 -173.28(17)
C039 C016 C034 C013 -146.84(18)
C039 C016 C034 C033 35.8(2)
C039 C052 C076 C045 1.0(3)
C040 C016 C034 C013 91.0(2)
C040 C016 C034 C033 -86.4(2)
C040 C016 C039 C052 177.97(17)
C040 C016 C039 C069 -3.9(3)
C041 N3 C060 C025 62.9(2)
C041 C068 C070 C072 -55.5(2)
C042 C053 C057 N1 179.58(18)
C042 C053 C057 C043 55.9(2)
C043 C065 C079 C042 -59.4(3)
C044 C038 C049 C020 3.1(3)
C044 C038 C051 N1 63.9(2)
C044 C054 C064 C015 -70.5(2)
C044 C054 C064 C019 170.49(18)
C044 C054 C064 C055 52.7(2)
C045 C067 C069 C039 1.0(3)
C046 C014 C031 C056 57.9(2)
C046 C014 C031 C061 -65.6(2)
C046 C014 C031 C066 176.62(17)
C046 C014 C033 C034 -0.2(3)
C046 C025 C060 N3 60.0(2)
C048 C015 C037 C074 -1.5(3)
C048 C015 C064 C019 56.9(2)
C048 C015 C064 C054 -64.8(2)
C048 C015 C064 C055 173.71(18)
C049 C020 C029 C054 -5.3(3)
C049 C038 C044 O1 170.48(18)
C049 C038 C044 C054 -10.8(3)
C049 C038 C051 N1 -117.6(2)
C051 N1 C057 C043 -154.23(16)
C051 N1 C057 C053 82.7(2)
C051 C038 C044 O1 -11.1(3)
C051 C038 C044 C054 167.70(18)
C051 C038 C049 C020 -175.39(18)
C052 C039 C069 C067 -0.6(3)
C053 C042 C079 C065 56.5(3)
C056 C024 C078 C088 0.3(4)
C056 C036 C087 C088 -1.2(4)
C057 N1 C051 C038 62.3(2)
C057 C043 C065 C079 60.1(2)
C060 N3 C041 C030 -156.22(16)
C060 N3 C041 C068 79.9(2)
C060 C025 C046 O3 -9.9(3)
C060 C025 C046 C014 167.77(17)
C061 C031 C056 C024 -176.58(19)
C061 C031 C056 C036 2.8(3)
C062 C047 C074 C037 1.3(3)
C063 C023 C077 C032 -0.3(4)
C064 C015 C037 C074 178.98(18)
C064 C015 C048 C062 -178.02(18)
C065 C043 C057 N1 178.13(16)
C065 C043 C057 C053 -58.0(2)
C066 C031 C056 C024 -60.1(2)
C066 C031 C056 C036 119.3(2)
C067 C045 C076 C052 -0.6(3)
C068 C070 C072 C028 55.6(3)
C069 C039 C052 C076 -0.3(3)
C071 C018 C020 C029 9.4(3)
C071 C018 C020 C049 -174.77(19)
C071 C018 C035 C032 -96.7(2)
C071 C018 C035 C073 80.8(2)
C072 C028 C030 N4 -175.08(18)
C072 C028 C030 C041 59.0(2)
C074 C047 C062 C048 -0.3(3)
C076 C045 C067 C069 -0.3(3)
C077 C023 C063 C073 0.7(3)
C077 C032 C035 C018 178.5(2)
C077 C032 C035 C073 0.9(3)
C078 C024 C056 C031 178.2(2)
C078 C024 C056 C036 -1.2(3)
C079 C042 C053 C057 -55.0(3)
C087 C036 C056 C024 1.7(3)
C087 C036 C056 C031 -177.7(2)
C021 C080 C086 C089 -1.3(5)
C021 C081 C083 C089 -0.5(5)
C080 C021 C081 C083 0.0(5)
C080 C021 C081 C084 -178.9(3)
C080 C086 C089 C083 0.8(5)
C081 C021 C080 C086 0.9(5)
C081 C083 C089 C086 0.1(5)
C084 C081 C083 C089 178.4(3)
C5A O2 C5 C6 158(6)
C14 C15 C16 C17 -178.5
C14 C15 C1A C19 178.5
C15 C16 C17 C18 -0.1
C16 C15 C1A C19 -0.3
C16 C17 C18 C19 -0.1
C17 C18 C19 C1A 0.1
C18 C19 C1A C15 0.1
C1A C15 C16 C17 0.3
C0 C7 C11 C9 -178.2(18)
C0 C7 C12 C10 178(2)
C8 C9 C11 C7 -1(4)
C8 C10 C12 C7 2(4)
C9 C8 C10 C12 -5(3)
C10 C8 C9 C11 5(3)
C11 C7 C12 C10 2(4)
C12 C7 C11 C9 -3(3)
